data_4133869
loop_
_publ_author_name
'Wang, Sasa'
'Li, Lina'
'Weng, Wen'
'Ji, Chengmin'
'Liu, Xitao'
'Sun, Zhihua'
'Lin, Wenxiong'
'Hong, Maochun'
'Luo, Junhua'

_publ_section_title
;
 Trilayered Lead Chloride Perovskite Ferroelectric Affording Self-Powered
 Visible-Blind Ultraviolet Photodetection with Large Zero-Bias
 Photocurrent.
;
_journal_name_full 'Journal of the American Chemical Society'
_journal_paper_doi 10.1021/jacs.9b10919
_journal_year 2019
_chemical_formula_sum 'C8 H32 Cl10 N4 Pb3'
_chemical_formula_weight 1160.45
_space_group_IT_number 36
_space_group_name_Hall 'C 2c -2'
_space_group_name_H-M_alt 'C m c 21'
_symmetry_cell_setting orthorhombic
_symmetry_space_group_name_H-M 'C m c 21'
_atom_sites_solution_hydrogens geom
_atom_sites_solution_primary direct
_atom_sites_solution_secondary difmap
_audit_creation_method SHELXL-97
_cell_angle_alpha 90.00
_cell_angle_beta 90.00
_cell_angle_gamma 90.00
_cell_formula_units_Z 4
_cell_length_a 45.5393(19)
_cell_length_b 8.1051(3)
_cell_length_c 8.0343(2)
_cell_measurement_reflns_used 5622
_cell_measurement_temperature 295(2)
_cell_measurement_theta_max 27.5431
_cell_measurement_theta_min 2.5524
_cell_volume 2965.46(18)
_computing_cell_refinement 'Bruker SAINT'
_computing_data_collection 'Bruker SMART'
_computing_data_reduction 'Bruker SAINT'
_computing_molecular_graphics 'Bruker SHELXTL'
_computing_publication_material 'Bruker SHELXTL'
_computing_structure_refinement 'SHELXL-97 (Sheldrick, 1997)'
_computing_structure_solution 'SHELXS-97 (Sheldrick, 1990)'
_diffrn_ambient_temperature 295(2)
_diffrn_measured_fraction_theta_full 0.989
_diffrn_measured_fraction_theta_max 0.989
_diffrn_measurement_device_type 'Bruker APEX-II CCD'
_diffrn_measurement_method '\f and \w scans'
_diffrn_radiation_monochromator graphite
_diffrn_radiation_source 'fine-focus sealed tube'
_diffrn_radiation_type MoK\a
_diffrn_radiation_wavelength 0.71073
_diffrn_reflns_av_R_equivalents 0.0370
_diffrn_reflns_av_sigmaI/netI 0.0466
_diffrn_reflns_limit_h_max 45
_diffrn_reflns_limit_h_min -59
_diffrn_reflns_limit_k_max 10
_diffrn_reflns_limit_k_min -10
_diffrn_reflns_limit_l_max 10
_diffrn_reflns_limit_l_min -9
_diffrn_reflns_number 10910
_diffrn_reflns_theta_full 27.59
_diffrn_reflns_theta_max 27.59
_diffrn_reflns_theta_min 2.68
_exptl_absorpt_coefficient_mu 17.895
_exptl_absorpt_correction_type none
_exptl_crystal_colour colourless
_exptl_crystal_density_diffrn 2.599
_exptl_crystal_density_method 'not measured'
_exptl_crystal_description slice
_exptl_crystal_F_000 2096
_refine_diff_density_max 1.168
_refine_diff_density_min -4.009
_refine_diff_density_rms 0.332
_refine_ls_abs_structure_details 'Flack H D (1983), Acta Cryst. A39, 876-881'
_refine_ls_abs_structure_Flack 0.021(14)
_refine_ls_extinction_method none
_refine_ls_goodness_of_fit_ref 1.031
_refine_ls_hydrogen_treatment mixed
_refine_ls_matrix_type full
_refine_ls_number_parameters 124
_refine_ls_number_reflns 3241
_refine_ls_number_restraints 5
_refine_ls_restrained_S_all 1.030
_refine_ls_R_factor_all 0.0445
_refine_ls_R_factor_gt 0.0375
_refine_ls_shift/su_max 0.000
_refine_ls_shift/su_mean 0.000
_refine_ls_structure_factor_coef Fsqd
_refine_ls_weighting_details 'calc w=1/[\s^2^(Fo^2^)+(0.0596P)^2^+0.0000P] where P=(Fo^2^+2Fc^2^)/3'
_refine_ls_weighting_scheme calc
_refine_ls_wR_factor_gt 0.0937
_refine_ls_wR_factor_ref 0.0991
_reflns_number_gt 2839
_reflns_number_total 3241
_reflns_threshold_expression >2sigma(I)
_cod_data_source_file ja9b10919_si_002.cif
_cod_data_source_block c:\users\dell\desktop\4rt\2
_cod_depositor_comments
;
The following automatic conversions were performed:

data item '_symmetry_cell_setting' value 'Orthorhombic' was changed
to 'orthorhombic' in accordance with the
/home/data/users/saulius/crontab/automatic-downloads/rss-feeds/ACS/lib/dictionaries/cif_core.dic
dictionary named 'cif_core.dic' version 2.4.2 last updated on
2011-04-26.

Automatic conversion script
Id: cif_fix_values 7556 2019-12-06 15:28:31Z antanas 
;
_cod_original_sg_symbol_H-M 'Cmc2(1) '
_cod_database_code 4133869

loop_
_symmetry_equiv_pos_as_xyz
'x, y, z'
'-x, -y, z+1/2'
'-x, y, z'
'x, -y, z+1/2'
'x+1/2, y+1/2, z'
'-x+1/2, -y+1/2, z+1/2'
'-x+1/2, y+1/2, z'
'x+1/2, -y+1/2, z+1/2'

loop_
_atom_site_label
_atom_site_type_symbol
_atom_site_fract_x
_atom_site_fract_y
_atom_site_fract_z
_atom_site_U_iso_or_equiv
_atom_site_adp_type
_atom_site_occupancy
_atom_site_symmetry_multiplicity
_atom_site_calc_flag
_atom_site_refinement_flags
Pb1 Pb 1.0000 0.23847(4) 0.51166(6) 0.02985(14) Uani 1 2 d S
Pb2 Pb 1.134330(8) 0.24885(3) 0.48399(6) 0.03167(13) Uani 1 1 d .
Cl1 Cl 1.06239(7) 0.2757(3) 0.4823(6) 0.0634(9) Uani 1 1 d .
Cl2 Cl 1.19067(6) 0.3181(3) 0.4870(7) 0.0959(13) Uani 1 1 d .
Cl3 Cl 1.0000 0.5335(3) 0.3119(5) 0.0462(8) Uani 1 2 d S
Cl7 Cl 1.12988(7) 0.5060(4) 0.7298(5) 0.0694(8) Uani 1 1 d .
Cl5 Cl 1.14790(7) -0.0051(4) 0.7301(4) 0.0602(7) Uani 1 1 d .
Cl6 Cl 1.0000 0.0720(4) 0.2084(5) 0.0575(9) Uani 1 2 d S
C1 C 1.2340(9) 0.880(3) 0.545(7) 0.53(5) Uani 1 1 d D
H1A H 1.2379 0.9644 0.4640 0.794 Uiso 1 1 calc R
H1B H 1.2517 0.8207 0.5686 0.794 Uiso 1 1 calc R
H1C H 1.2267 0.9297 0.6451 0.794 Uiso 1 1 calc R
N1 N 1.1802(2) 0.7201(9) 0.481(3) 0.074(4) Uani 1 1 d D
H1D H 1.1731 0.7347 0.5833 0.112 Uiso 1 1 calc R
H1E H 1.1780 0.6149 0.4515 0.112 Uiso 1 1 calc R
H1F H 1.1704 0.7842 0.4101 0.112 Uiso 1 1 calc R
C2 C 1.2115(3) 0.764(2) 0.478(8) 0.31(4) Uani 1 1 d D
H2A H 1.2147 0.7763 0.3589 0.367 Uiso 1 1 calc R
H2B H 1.2204 0.6585 0.5046 0.367 Uiso 1 1 calc R
C3 C 1.0549(3) 0.3468(13) 0.0937(13) 0.057(3) Uani 1 1 d D
H3A H 1.0603 0.4469 0.0378 0.085 Uiso 1 1 calc R
H3B H 1.0535 0.3670 0.2112 0.085 Uiso 1 1 calc R
H3C H 1.0363 0.3095 0.0525 0.085 Uiso 1 1 calc R
C4 C 1.0776(5) 0.218(3) 0.062(4) 0.30(3) Uani 1 1 d D
H4A H 1.0974 0.2614 0.0685 0.361 Uiso 1 1 calc R
H4B H 1.0757 0.1242 0.1369 0.361 Uiso 1 1 calc R
N2 N 1.0693(8) 0.176(4) -0.108(5) 0.32(2) Uani 1 1 d D
H2C H 1.0500 0.1587 -0.1128 0.473 Uiso 1 1 calc R
H2D H 1.0787 0.0850 -0.1398 0.473 Uiso 1 1 calc R
H2E H 1.0740 0.2588 -0.1756 0.473 Uiso 1 1 calc R

loop_
_atom_site_aniso_label
_atom_site_aniso_U_11
_atom_site_aniso_U_22
_atom_site_aniso_U_33
_atom_site_aniso_U_23
_atom_site_aniso_U_13
_atom_site_aniso_U_12
Pb1 0.0309(3) 0.0275(2) 0.0311(3) 0.0000(3) 0.000 0.000
Pb2 0.0369(2) 0.02615(17) 0.0320(2) 0.00022(10) -0.00058(13) -0.00101(9)
Cl1 0.0405(15) 0.0737(15) 0.076(3) 0.0007(16) -0.0059(17) 0.0065(11)
Cl2 0.0306(14) 0.0530(13) 0.204(4) -0.004(2) -0.001(2) 0.0003(10)
Cl3 0.058(2) 0.0391(17) 0.0412(16) 0.0085(12) 0.000 0.000
Cl7 0.109(2) 0.0492(12) 0.0500(13) -0.0163(13) 0.0001(16) -0.0016(17)
Cl5 0.090(2) 0.0444(11) 0.0466(12) 0.0092(11) 0.0004(15) 0.0035(17)
Cl6 0.075(3) 0.0474(18) 0.0501(17) -0.0212(15) 0.000 0.000
C1 0.69(11) 0.11(2) 0.79(11) -0.13(5) 0.28(9) -0.01(4)
N1 0.042(6) 0.053(4) 0.128(12) 0.000(7) 0.011(8) 0.007(4)
C2 0.13(3) 0.13(2) 0.66(12) 0.02(3) -0.21(5) -0.002(12)
C3 0.076(9) 0.054(6) 0.040(5) -0.008(4) 0.015(5) 0.024(5)
C4 0.41(6) 0.32(4) 0.17(3) 0.15(3) -0.09(4) -0.25(4)
N2 0.45(7) 0.25(3) 0.24(4) -0.11(4) 0.06(3) -0.05(3)

loop_
_atom_type_symbol
_atom_type_description
_atom_type_scat_dispersion_real
_atom_type_scat_dispersion_imag
_atom_type_scat_source
C C 0.0033 0.0016 'International Tables Vol C Tables 4.2.6.8 and 6.1.1.4'
H H 0.0000 0.0000 'International Tables Vol C Tables 4.2.6.8 and 6.1.1.4'
N N 0.0061 0.0033 'International Tables Vol C Tables 4.2.6.8 and 6.1.1.4'
Cl Cl 0.1484 0.1585 'International Tables Vol C Tables 4.2.6.8 and 6.1.1.4'
Pb Pb -3.3944 10.1111 'International Tables Vol C Tables 4.2.6.8 and 6.1.1.4'

loop_
_geom_angle_atom_site_label_1
_geom_angle_atom_site_label_2
_geom_angle_atom_site_label_3
_geom_angle
_geom_angle_site_symmetry_1
_geom_angle_site_symmetry_3
Cl6 Pb1 Cl1 88.79(9) . 3_755
Cl6 Pb1 Cl1 88.79(9) . .
Cl1 Pb1 Cl1 164.62(15) 3_755 .
Cl6 Pb1 Cl3 85.12(12) . .
Cl1 Pb1 Cl3 82.33(7) 3_755 .
Cl1 Pb1 Cl3 82.33(7) . .
Cl6 Pb1 Cl6 93.16(4) . 2_755
Cl1 Pb1 Cl6 97.65(7) 3_755 2_755
Cl1 Pb1 Cl6 97.65(7) . 2_755
Cl3 Pb1 Cl6 178.27(12) . 2_755
Cl6 Pb1 Cl3 171.53(11) . 2_765
Cl1 Pb1 Cl3 90.08(9) 3_755 2_765
Cl1 Pb1 Cl3 90.08(9) . 2_765
Cl3 Pb1 Cl3 86.41(2) . 2_765
Cl6 Pb1 Cl3 95.32(11) 2_755 2_765
Cl2 Pb2 Cl7 85.83(12) . 4_564
Cl2 Pb2 Cl7 84.72(12) . .
Cl7 Pb2 Cl7 88.961(12) 4_564 .
Cl2 Pb2 Cl5 86.78(12) . 4_554
Cl7 Pb2 Cl5 89.20(12) 4_564 4_554
Cl7 Pb2 Cl5 171.41(8) . 4_554
Cl2 Pb2 Cl5 86.43(11) . .
Cl7 Pb2 Cl5 171.63(8) 4_564 .
Cl7 Pb2 Cl5 93.48(12) . .
Cl5 Pb2 Cl5 87.20(3) 4_554 .
Pb1 Cl3 Pb1 161.32(14) . 2_764
Pb2 Cl7 Pb2 171.57(13) 4_565 .
Pb2 Cl5 Pb2 155.42(12) 4 .
Pb1 Cl6 Pb1 151.12(17) . 2_754
N1 C2 C1 144(4) . .
N2 C4 C3 98(2) . .

loop_
_geom_bond_atom_site_label_1
_geom_bond_atom_site_label_2
_geom_bond_distance
_geom_bond_site_symmetry_2
Pb1 Cl6 2.785(4) .
Pb1 Cl1 2.867(3) 3_755
Pb1 Cl1 2.867(3) .
Pb1 Cl3 2.880(3) .
Pb1 Cl6 2.971(3) 2_755
Pb1 Cl3 3.039(4) 2_765
Pb2 Cl2 2.626(3) .
Pb2 Cl7 2.857(4) 4_564
Pb2 Cl7 2.878(4) .
Pb2 Cl5 2.906(3) 4_554
Pb2 Cl5 2.920(3) .
Cl3 Pb1 3.039(4) 2_764
Cl7 Pb2 2.857(4) 4_565
Cl5 Pb2 2.906(3) 4
Cl6 Pb1 2.971(3) 2_754
C1 C2 1.490(10) .
N1 C2 1.472(10) .
C3 C4 1.495(10) .
C4 N2 1.459(10) .
